data_2300728
loop_
_publ_author_name
'Dyk, Konrad'
'Kinzhybalo, Vasyl'
'Horak, Yuriy'
'Butenko, Serhii'
'Siczek, Mi\/losz'
'Kami\'nski, Daniel M.'

_publ_section_title
;
 Bending the bonds: unveiling halogen interactions in the elastic
 polymorph of 2,5-bis(3-bromophenyl)furan
;
_journal_issue 1
_journal_name_full 'Journal of Applied Crystallography'
_journal_paper_doi 10.1107/S1600576723010609
_journal_volume 57
_journal_year 2024
_chemical_formula_moiety 'C16 H10 Br2 O'
_chemical_formula_sum 'C16 H10 Br2 O'
_chemical_formula_weight 378.06
_space_group_crystal_system orthorhombic
_space_group_IT_number 62
_space_group_name_Hall '-P 2ac 2n'
_space_group_name_H-M_alt 'P n m a'
_atom_sites_solution_hydrogens geom
_atom_sites_solution_primary dual
_audit_creation_date 2023-12-21
_audit_creation_method
;
Olex2 1.5
(compiled 2023.03.06 svn.rbb2c1857 for OlexSys, GUI svn.r6748)
;
_cell_angle_alpha 90
_cell_angle_beta 90
_cell_angle_gamma 90
_cell_formula_units_Z 4
_cell_length_a 6.217(3)
_cell_length_b 30.110(8)
_cell_length_c 7.180(3)
_cell_measurement_reflns_used 20762
_cell_measurement_temperature 99.9(4)
_cell_measurement_theta_max 29.1570
_cell_measurement_theta_min 2.8930
_cell_volume 1344.1(9)
_computing_cell_refinement 'CrysAlisPro 1.171.41.122a (Rigaku OD, 2021)'
_computing_data_collection 'CrysAlisPro 1.171.41.122a (Rigaku OD, 2021)'
_computing_data_reduction 'CrysAlisPro 1.171.41.122a (Rigaku OD, 2021)'
_computing_molecular_graphics 'Olex2 1.5 (Dolomanov et al., 2009)'
_computing_publication_material 'Olex2 1.5 (Dolomanov et al., 2009)'
_computing_structure_refinement 'SHELXL 2018/3 (Sheldrick, 2015)'
_computing_structure_solution 'SHELXD  (Sheldrick, 2008)'
_diffrn_ambient_environment N~2~
_diffrn_ambient_temperature 99.9(4)
_diffrn_detector 'CCD plate'
_diffrn_detector_area_resol_mean 10.6249
_diffrn_detector_type Atlas
_diffrn_measured_fraction_theta_full 0.998
_diffrn_measured_fraction_theta_max 0.961
_diffrn_measurement_details
;
List of Runs (angles in degrees, time in seconds):

  # Type    Start    End  Width  t~exp~   \w     \q     \k     \f   Frames
--------------------------------------------------------------------------
  1  \w    -19.00  91.00   1.00   13.50    --   13.31  57.00   0.00  110
  2  \w    -23.00  97.00   1.00   13.50    --   13.31  77.00 120.00  120
  3  \w    -18.00  93.00   1.00   13.50    --   13.31  37.00 -90.00  111
  4  \w    -78.00 -32.00   1.00   13.50    --   13.31 178.00 120.00   46
  5  \w    -65.00  46.00   1.00   13.50    --   13.31 -57.00-150.00  111
  6  \w    -97.00 -19.00   1.00   13.50    --  -14.40 160.00  37.75   78
  7  \w    -77.00  -1.00   1.00   13.50    --  -14.40 130.00-130.21   76
  8  \w     35.00 106.00   1.00   13.50    --   13.31 178.00-150.00   71
  9  \w    -25.00  57.00   1.00   13.50    --   13.31 -99.00  60.00   82
 10  \w    -18.00  93.00   1.00   13.50    --   13.31  37.00-180.00  111
 11  \w     35.00 106.00   1.00   13.50    --   13.31 178.00-120.00   71
 12  \w    -79.00 105.00   1.00   13.50    --   13.31   0.00-180.00  184
 13  \w     35.00 106.00   1.00   13.50    --   13.31 178.00  90.00   71
 14  \w    -79.00 105.00   1.00   13.50    --   13.31   0.00-120.00  184
 15  \w    -79.00  23.00   1.00   13.50    --   13.31   0.00 -90.00  102
 16  \w    -79.00 105.00   1.00   13.50    --   13.31   0.00-150.00  184
;
_diffrn_measurement_device 'four-circle diffractometer'
_diffrn_measurement_device_type 'Xcalibur, Atlas'
_diffrn_measurement_method '\w scans'
_diffrn_orient_matrix_type 'CrysAlisPro convention (1999,Acta A55,543-557)'
_diffrn_orient_matrix_UB_11 -0.0141276000
_diffrn_orient_matrix_UB_12 0.0013198000
_diffrn_orient_matrix_UB_13 -0.0978864000
_diffrn_orient_matrix_UB_21 0.0782695000
_diffrn_orient_matrix_UB_22 0.0171105000
_diffrn_orient_matrix_UB_23 -0.0044724000
_diffrn_orient_matrix_UB_31 0.0817714000
_diffrn_orient_matrix_UB_32 -0.0161360000
_diffrn_orient_matrix_UB_33 -0.0126845000
_diffrn_radiation_monochromator graphite
_diffrn_radiation_probe x-ray
_diffrn_radiation_type 'Mo K\a'
_diffrn_radiation_wavelength 0.71073
_diffrn_reflns_av_R_equivalents 0.0643
_diffrn_reflns_av_unetI/netI 0.0206
_diffrn_reflns_Laue_measured_fraction_full 0.998
_diffrn_reflns_Laue_measured_fraction_max 0.961
_diffrn_reflns_limit_h_max 8
_diffrn_reflns_limit_h_min -8
_diffrn_reflns_limit_k_max 41
_diffrn_reflns_limit_k_min -40
_diffrn_reflns_limit_l_max 9
_diffrn_reflns_limit_l_min -9
_diffrn_reflns_number 53049
_diffrn_reflns_point_group_measured_fraction_full 0.998
_diffrn_reflns_point_group_measured_fraction_max 0.961
_diffrn_reflns_theta_full 25.242
_diffrn_reflns_theta_max 29.513
_diffrn_reflns_theta_min 2.706
_diffrn_source 'fine-focus sealed X-ray tube'
_diffrn_source_type 'Enhance (Mo) X-ray Source'
_exptl_absorpt_coefficient_mu 6.018
_exptl_absorpt_correction_T_max 1.00000
_exptl_absorpt_correction_T_min 0.40354
_exptl_absorpt_correction_type multi-scan
_exptl_absorpt_process_details
;
CrysAlisPro 1.171.41.122a (Rigaku Oxford Diffraction, 2021)
Empirical absorption correction using spherical harmonics,
implemented in SCALE3 ABSPACK scaling algorithm.
;
_exptl_crystal_colour 'clear yellow'
_exptl_crystal_colour_lustre clear
_exptl_crystal_colour_primary yellow
_exptl_crystal_density_diffrn 1.868
_exptl_crystal_description plate
_exptl_crystal_F_000 736
_exptl_crystal_size_max 0.42
_exptl_crystal_size_mid 0.22
_exptl_crystal_size_min 0.06
_refine_diff_density_max 0.730
_refine_diff_density_min -0.371
_refine_diff_density_rms 0.121
_refine_ls_extinction_method none
_refine_ls_goodness_of_fit_ref 1.190
_refine_ls_hydrogen_treatment constr
_refine_ls_matrix_type full
_refine_ls_number_parameters 88
_refine_ls_number_reflns 1831
_refine_ls_number_restraints 0
_refine_ls_restrained_S_all 1.190
_refine_ls_R_factor_all 0.0477
_refine_ls_R_factor_gt 0.0355
_refine_ls_shift/su_max 0.000
_refine_ls_shift/su_mean 0.000
_refine_ls_structure_factor_coef Fsqd
_refine_ls_weighting_details 'w=1/[\s^2^(Fo^2^)+(0.0362P)^2^+3.5330P] where P=(Fo^2^+2Fc^2^)/3'
_refine_ls_weighting_scheme calc
_refine_ls_wR_factor_gt 0.0880
_refine_ls_wR_factor_ref 0.0941
_reflns_Friedel_coverage 0.000
_reflns_number_gt 1505
_reflns_number_total 1831
_reflns_threshold_expression 'I > 2\s(I)'
_cod_data_source_file ei5098sup1.cif
_cod_data_source_block beta
_cod_database_code 2300728
_shelx_shelxl_version_number 2018/3
_chemical_oxdiff_formula C16H10Br2O
_shelx_space_group_comment
;
The symmetry employed for this shelxl refinement is uniquely defined
by the following loop, which should always be used as a source of
symmetry information in preference to the above space-group names.
They are only intended as comments.
;
_shelx_estimated_absorpt_t_max 0.714
_shelx_estimated_absorpt_t_min 0.187
_olex2_refinement_description
;
1. Fixed Uiso
 At 1.2 times of:
  All C(H) groups
2.a Aromatic/amide H refined with riding coordinates:
 C6(H6), C8(H8), C4(H4), C5(H5), C2(H2)
;
_olex2_date_sample_data_collection 2021-12-15
_olex2_submission_special_instructions 'No special instructions were received'
_oxdiff_exptl_absorpt_empirical_details
;
Empirical correction (ABSPACK) includes:
- Absorption correction using spherical harmonics
- Frame scaling
;
_oxdiff_exptl_absorpt_empirical_full_max 2.027
_oxdiff_exptl_absorpt_empirical_full_min 0.775

loop_
_space_group_symop_operation_xyz
'x, y, z'
'-x+1/2, -y, z+1/2'
'-x, y+1/2, -z'
'x+1/2, -y+1/2, -z+1/2'
'-x, -y, -z'
'x-1/2, y, -z-1/2'
'x, -y-1/2, z'
'-x-1/2, y-1/2, z-1/2'

loop_
_atom_site_label
_atom_site_type_symbol
_atom_site_fract_x
_atom_site_fract_y
_atom_site_fract_z
_atom_site_U_iso_or_equiv
_atom_site_adp_type
_atom_site_occupancy
_atom_site_site_symmetry_order
_atom_site_calc_flag
_atom_site_refinement_flags_posn
_atom_site_refinement_flags_adp
_atom_site_refinement_flags_occupancy
_atom_site_disorder_assembly
_atom_site_disorder_group
Br1 Br 0.18812(5) 0.46091(2) 0.58355(5) 0.02249(13) Uani 1 1 d . . . . .
O1 O 0.3973(5) 0.250000 0.4914(4) 0.0167(6) Uani 1 2 d S T P . .
C6 C 0.5599(5) 0.41415(10) 0.4581(4) 0.0185(6) Uani 1 1 d . . . . .
H6 H 0.621712 0.442743 0.441875 0.022 Uiso 1 1 calc R U . . .
C7 C 0.3532(5) 0.40937(10) 0.5292(4) 0.0179(6) Uani 1 1 d . . . . .
C8 C 0.2595(5) 0.36816(10) 0.5580(4) 0.0174(6) Uani 1 1 d . . . . .
H8 H 0.120765 0.365798 0.612619 0.021 Uiso 1 1 calc R U . . .
C3 C 0.3735(5) 0.33005(10) 0.5048(4) 0.0163(6) Uani 1 1 d . . . . .
C4 C 0.5817(5) 0.33448(10) 0.4317(4) 0.0175(6) Uani 1 1 d . . . . .
H4 H 0.660187 0.308788 0.395891 0.021 Uiso 1 1 calc R U . . .
C5 C 0.6734(5) 0.37619(11) 0.4114(4) 0.0190(6) Uani 1 1 d . . . . .
H5 H 0.815955 0.378738 0.364941 0.023 Uiso 1 1 calc R U . . .
C1 C 0.2729(5) 0.28667(10) 0.5270(4) 0.0174(6) Uani 1 1 d . . . . .
C2 C 0.0717(5) 0.27360(10) 0.5815(4) 0.0185(6) Uani 1 1 d . . . . .
H2 H -0.045290 0.292425 0.613173 0.022 Uiso 1 1 calc R U . . .

loop_
_atom_site_aniso_label
_atom_site_aniso_U_11
_atom_site_aniso_U_22
_atom_site_aniso_U_33
_atom_site_aniso_U_23
_atom_site_aniso_U_13
_atom_site_aniso_U_12
Br1 0.02405(19) 0.01690(18) 0.0265(2) 0.00014(12) 0.00224(13) 0.00374(11)
O1 0.0159(14) 0.0169(14) 0.0173(15) 0.000 0.0017(12) 0.000
C6 0.0181(14) 0.0206(14) 0.0169(14) 0.0015(11) -0.0028(12) -0.0034(12)
C7 0.0214(15) 0.0183(14) 0.0140(13) -0.0014(11) -0.0017(11) 0.0045(12)
C8 0.0187(14) 0.0211(15) 0.0125(14) 0.0012(11) -0.0024(11) 0.0005(12)
C3 0.0181(14) 0.0197(14) 0.0111(13) 0.0010(11) -0.0029(11) 0.0014(11)
C4 0.0179(15) 0.0214(14) 0.0131(13) -0.0010(11) -0.0019(12) 0.0011(12)
C5 0.0171(14) 0.0253(16) 0.0147(14) 0.0007(11) 0.0006(11) -0.0009(12)
C1 0.0201(14) 0.0189(15) 0.0133(13) -0.0005(11) -0.0023(11) 0.0028(12)
C2 0.0191(15) 0.0206(15) 0.0158(14) -0.0010(11) 0.0001(12) 0.0023(12)

loop_
_atom_type_symbol
_atom_type_description
_atom_type_scat_dispersion_real
_atom_type_scat_dispersion_imag
_atom_type_scat_source
C C 0.0033 0.0016 'International Tables Vol C Tables 4.2.6.8 and 6.1.1.4'
H H 0.0000 0.0000 'International Tables Vol C Tables 4.2.6.8 and 6.1.1.4'
Br Br -0.2901 2.4595 'International Tables Vol C Tables 4.2.6.8 and 6.1.1.4'
O O 0.0106 0.0060 'International Tables Vol C Tables 4.2.6.8 and 6.1.1.4'

loop_
_exptl_crystal_face_index_h
_exptl_crystal_face_index_k
_exptl_crystal_face_index_l
_exptl_crystal_face_perp_dist
6 -11 6 0.1024
-6 11 -6 0.0694
-4 30 5 0.1321
4 -30 -5 0.1525
-2 41 -1 0.0200
1 -42 2 0.0335
8 5 -4 0.2004
0 42 -2 0.0244

loop_
_geom_angle_atom_site_label_1
_geom_angle_atom_site_label_2
_geom_angle_atom_site_label_3
_geom_angle
_geom_angle_site_symmetry_1
_geom_angle_site_symmetry_3
_geom_angle_publ_flag
C1 O1 C1 107.2(3) 7_565 . ?
C7 C6 H6 120.8 . . ?
C5 C6 H6 120.8 . . ?
C5 C6 C7 118.3(3) . . ?
C6 C7 Br1 119.3(2) . . ?
C8 C7 Br1 118.2(2) . . ?
C8 C7 C6 122.4(3) . . ?
C7 C8 H8 120.7 . . ?
C7 C8 C3 118.6(3) . . ?
C3 C8 H8 120.7 . . ?
C8 C3 C4 119.4(3) . . ?
C8 C3 C1 119.2(3) . . ?
C4 C3 C1 121.5(3) . . ?
C3 C4 H4 119.8 . . ?
C5 C4 C3 120.3(3) . . ?
C5 C4 H4 119.8 . . ?
C6 C5 C4 120.8(3) . . ?
C6 C5 H5 119.6 . . ?
C4 C5 H5 119.6 . . ?
O1 C1 C3 117.3(3) . . ?
C2 C1 O1 109.7(3) . . ?
C2 C1 C3 133.0(3) . . ?
C1 C2 C2 106.72(18) . 7_565 ?
C1 C2 H2 126.6 . . ?
C2 C2 H2 126.6 7_565 . ?

loop_
_geom_bond_atom_site_label_1
_geom_bond_atom_site_label_2
_geom_bond_distance
_geom_bond_site_symmetry_2
_geom_bond_publ_flag
Br1 C7 1.901(3) . ?
O1 C1 1.372(3) 7_565 ?
O1 C1 1.372(3) . ?
C6 H6 0.9500 . ?
C6 C7 1.390(5) . ?
C6 C5 1.384(4) . ?
C7 C8 1.386(4) . ?
C8 H8 0.9500 . ?
C8 C3 1.402(4) . ?
C3 C4 1.403(4) . ?
C3 C1 1.457(4) . ?
C4 H4 0.9500 . ?
C4 C5 1.387(4) . ?
C5 H5 0.9500 . ?
C1 C2 1.368(5) . ?
C2 C2 1.421(6) 7_565 ?
C2 H2 0.9500 . ?

loop_
_geom_torsion_atom_site_label_1
_geom_torsion_atom_site_label_2
_geom_torsion_atom_site_label_3
_geom_torsion_atom_site_label_4
_geom_torsion
_geom_torsion_site_symmetry_1
_geom_torsion_site_symmetry_2
_geom_torsion_site_symmetry_3
_geom_torsion_site_symmetry_4
_geom_torsion_publ_flag
Br1 C7 C8 C3 175.1(2) . . . . ?
O1 C1 C2 C2 0.6(3) . . . 7_565 ?
C6 C7 C8 C3 -3.2(4) . . . . ?
C7 C6 C5 C4 1.3(5) . . . . ?
C7 C8 C3 C4 2.7(4) . . . . ?
C7 C8 C3 C1 -177.4(3) . . . . ?
C8 C3 C4 C5 -0.3(4) . . . . ?
C8 C3 C1 O1 -173.5(3) . . . . ?
C8 C3 C1 C2 5.2(5) . . . . ?
C3 C4 C5 C6 -1.7(5) . . . . ?
C3 C1 C2 C2 -178.1(3) . . . 7_565 ?
C4 C3 C1 O1 6.4(4) . . . . ?
C4 C3 C1 C2 -174.9(3) . . . . ?
C5 C6 C7 Br1 -177.0(2) . . . . ?
C5 C6 C7 C8 1.2(5) . . . . ?
C1 O1 C1 C3 178.02(18) 7_565 . . . ?
C1 O1 C1 C2 -0.9(4) 7_565 . . . ?
C1 C3 C4 C5 179.8(3) . . . . ?

loop_
_exptl_oxdiff_crystal_face_indexfrac_h
_exptl_oxdiff_crystal_face_indexfrac_k
_exptl_oxdiff_crystal_face_indexfrac_l
_exptl_oxdiff_crystal_face_x
_exptl_oxdiff_crystal_face_y
_exptl_oxdiff_crystal_face_z
6.4893 -11.3591 6.2457 -0.7180 0.2856 0.6347
-6.4893 11.3591 -6.2457 0.7180 -0.2856 -0.6347
-4.3457 30.1311 5.0696 -0.3951 0.1527 -0.9059
4.3457 -30.1311 -5.0696 0.3951 -0.1527 0.9059
-1.9999 41.0000 -1.0000 0.1803 0.5495 -0.8124
0.9999 -42.0000 2.0000 -0.2653 -0.6493 0.7341
8.0000 5.0001 -3.9998 0.2851 0.7296 0.6242
0.0001 42.0001 -2.0000 0.2512 0.7276 -0.6523

_cod_database_fobs_code 2300728
